data_2243775
loop_
_publ_author_name
'Kingsbury, Christopher J.'
'Sample, Harry C.'
'Senge, Mathias O.'

_publ_section_title
;
 Crystal structures of 4-bromo-2-formyl-1-tosyl-1<i>H</i>-pyrrole,
 (<i>E</i>)-4-bromo-2-(2-nitrovinyl)-1-tosyl-1<i>H</i>-pyrrole and
 6-(4-bromo-1-tosylpyrrol-2-yl)-4,4-dimethyl-5-nitrohexan-2-one
;
_journal_issue 4
_journal_name_full 'Acta Crystallographica Section E'
_journal_page_first 341
_journal_page_last 345
_journal_paper_doi 10.1107/S2056989021002280
_journal_volume 77
_journal_year 2021
_chemical_formula_moiety 'C13 H11 Br N2 O4 S'
_chemical_formula_sum 'C13 H11 Br N2 O4 S'
_chemical_formula_weight 371.21
_chemical_name_common (E)-4-bromo-2-(2-nitrovinyl)-1-tosyl-1H-pyrrole
_chemical_name_systematic (E)-4-bromo-2-(2-nitrovinyl)-1-tosyl-1H-pyrrole
_space_group_crystal_system triclinic
_space_group_IT_number 2
_space_group_name_Hall '-P 1'
_space_group_name_H-M_alt 'P -1'
_atom_sites_solution_hydrogens geom
_atom_sites_solution_primary direct
_audit_creation_method SHELXL-2018/3
_cell_angle_alpha 83.423(3)
_cell_angle_beta 80.393(3)
_cell_angle_gamma 85.693(3)
_cell_formula_units_Z 2
_cell_length_a 6.8904(4)
_cell_length_b 8.3224(4)
_cell_length_c 12.8763(7)
_cell_measurement_reflns_used 4853
_cell_measurement_temperature 100(2)
_cell_measurement_theta_max 68.21
_cell_measurement_theta_min 3.50
_cell_volume 722.06(7)
_computing_cell_refinement 'SAINT (Bruker, 2015)'
_computing_data_collection 'APEX3 (Bruker, 2015)'
_computing_data_reduction 'SAINT (Bruker, 2015)'
_computing_molecular_graphics '<i>shelXle</i> (H\"ubschle, 2011)'
_computing_publication_material 'publCIF (Westrip, 2010)'
_computing_structure_refinement '<i>SHELXL2018/3</i> (Sheldrick, 2015b)'
_computing_structure_solution '<i>SHELXT2018/2</i> (Sheldrick, 2015a)'
_diffrn_ambient_temperature 100(2)
_diffrn_measured_fraction_theta_full 0.992
_diffrn_measured_fraction_theta_max 0.990
_diffrn_measurement_device_type 'Bruker APEXII CCD'
_diffrn_measurement_method '\f and \w scans'
_diffrn_radiation_type CuK\a
_diffrn_radiation_wavelength 1.54178
_diffrn_reflns_av_R_equivalents 0.0416
_diffrn_reflns_av_unetI/netI 0.0448
_diffrn_reflns_limit_h_max 8
_diffrn_reflns_limit_h_min -6
_diffrn_reflns_limit_k_max 9
_diffrn_reflns_limit_k_min -9
_diffrn_reflns_limit_l_max 15
_diffrn_reflns_limit_l_min -15
_diffrn_reflns_number 7190
_diffrn_reflns_theta_full 67.679
_diffrn_reflns_theta_max 68.205
_diffrn_reflns_theta_min 3.500
_exptl_absorpt_coefficient_mu 5.403
_exptl_absorpt_correction_T_max 0.7531
_exptl_absorpt_correction_T_min 0.5443
_exptl_absorpt_correction_type multi-scan
_exptl_absorpt_process_details
;
(SADABS; Krause <i>et al.</i>,  2015)
;
_exptl_crystal_colour colourless
_exptl_crystal_density_diffrn 1.707
_exptl_crystal_description plate
_exptl_crystal_F_000 372
_exptl_crystal_size_max 0.080
_exptl_crystal_size_mid 0.060
_exptl_crystal_size_min 0.010
_refine_diff_density_max 0.800
_refine_diff_density_min -0.627
_refine_ls_extinction_method none
_refine_ls_goodness_of_fit_ref 1.047
_refine_ls_hydrogen_treatment constr
_refine_ls_matrix_type full
_refine_ls_number_parameters 191
_refine_ls_number_reflns 2617
_refine_ls_number_restraints 0
_refine_ls_restrained_S_all 1.047
_refine_ls_R_factor_all 0.0520
_refine_ls_R_factor_gt 0.0491
_refine_ls_shift/su_max 0.000
_refine_ls_shift/su_mean 0.000
_refine_ls_structure_factor_coef Fsqd
_refine_ls_weighting_details 'w=1/[\s^2^(Fo^2^)+(0.1118P)^2^] where P=(Fo^2^+2Fc^2^)/3'
_refine_ls_weighting_scheme calc
_refine_ls_wR_factor_gt 0.1388
_refine_ls_wR_factor_ref 0.1423
_reflns_number_gt 2378
_reflns_number_total 2617
_reflns_threshold_expression 'I > 2\s(I)'
_cod_data_source_file tx2036sup1.cif
_cod_data_source_block 2
_cod_database_code 2243775
_shelx_space_group_comment
;
The symmetry employed for this shelxl refinement is uniquely defined
by the following loop, which should always be used as a source of
symmetry information in preference to the above space-group names.
They are only intended as comments.
;
_shelx_estimated_absorpt_t_min 0.672
_shelx_estimated_absorpt_t_max 0.948

loop_
_space_group_symop_operation_xyz
'x, y, z'
'-x, -y, -z'

loop_
_atom_site_type_symbol
_atom_site_label
_atom_site_fract_x
_atom_site_fract_y
_atom_site_fract_z
_atom_site_U_iso_or_equiv
_atom_site_adp_type
_atom_site_calc_flag
_atom_site_occupancy
_atom_site_disorder_assembly
_atom_site_disorder_group
Br Br1 0.78111(5) 0.59378(4) 0.35381(3) 0.0425(2) Uani d 1 . .
N N1 0.6292(5) 0.7256(3) 0.6502(2) 0.0384(6) Uani d 1 . .
C C2 0.4649(5) 0.7946(4) 0.6072(3) 0.0358(7) Uani d 1 . .
C C3 0.4914(5) 0.7634(4) 0.5026(3) 0.0392(7) Uani d 1 . .
H H3 0.405169 0.797263 0.452898 0.047 Uiso calc 1 . .
C C4 0.6723(5) 0.6710(4) 0.4840(3) 0.0388(7) Uani d 1 . .
C C5 0.7544(6) 0.6478(4) 0.5740(3) 0.0397(7) Uani d 1 . .
H H5 0.875264 0.589067 0.582710 0.048 Uiso calc 1 . .
C C6 0.3020(5) 0.8827(4) 0.6651(3) 0.0381(7) Uani d 1 . .
H H6 0.306219 0.898197 0.736623 0.046 Uiso calc 1 . .
C C7 0.1474(6) 0.9425(5) 0.6225(3) 0.0437(8) Uani d 1 . .
H H7 0.141618 0.927123 0.551082 0.052 Uiso calc 1 . .
N N8 -0.0128(5) 1.0308(4) 0.6821(3) 0.0447(7) Uani d 1 . .
O O9 -0.0096(4) 1.0452(4) 0.7764(2) 0.0499(6) Uani d 1 . .
O O10 -0.1458(5) 1.0858(5) 0.6356(3) 0.0706(10) Uani d 1 . .
S S11 0.66335(12) 0.69881(8) 0.77875(6) 0.0366(2) Uani d 1 . .
O O12 0.5680(4) 0.8370(3) 0.8260(2) 0.0435(6) Uani d 1 . .
O O13 0.8708(4) 0.6635(3) 0.7737(2) 0.0429(6) Uani d 1 . .
C C14 0.5375(5) 0.5261(4) 0.8327(2) 0.0338(6) Uani d 1 . .
C C15 0.3465(6) 0.5434(4) 0.8867(3) 0.0469(8) Uani d 1 . .
H H15 0.283748 0.647790 0.895024 0.056 Uiso calc 1 . .
C C16 0.2498(6) 0.4049(5) 0.9280(3) 0.0503(9) Uani d 1 . .
H H16 0.118816 0.415207 0.964877 0.060 Uiso calc 1 . .
C C17 0.3389(6) 0.2510(4) 0.9171(3) 0.0408(7) Uani d 1 . .
C C18 0.5283(5) 0.2385(4) 0.8610(3) 0.0395(7) Uani d 1 . .
H H18 0.589695 0.134135 0.851045 0.047 Uiso calc 1 . .
C C19 0.6306(5) 0.3744(4) 0.8189(3) 0.0386(7) Uani d 1 . .
H H19 0.761277 0.364040 0.781580 0.046 Uiso calc 1 . .
C C20 0.2280(6) 0.1045(4) 0.9648(3) 0.0480(9) Uani d 1 . .
H H20A 0.123086 0.091657 0.924079 0.072 Uiso calc 1 . .
H H20B 0.169992 0.118266 1.038312 0.072 Uiso calc 1 . .
H H20C 0.318724 0.007925 0.963164 0.072 Uiso calc 1 . .

loop_
_atom_site_aniso_label
_atom_site_aniso_U_11
_atom_site_aniso_U_22
_atom_site_aniso_U_33
_atom_site_aniso_U_12
_atom_site_aniso_U_13
_atom_site_aniso_U_23
Br1 0.0488(3) 0.0434(3) 0.0347(3) -0.00224(17) -0.00398(17) -0.00571(16)
N1 0.0524(17) 0.0278(13) 0.0348(14) -0.0006(11) -0.0084(12) -0.0016(10)
C2 0.0443(18) 0.0255(14) 0.0371(17) -0.0049(12) -0.0072(14) 0.0015(12)
C3 0.0442(18) 0.0341(16) 0.0370(17) -0.0033(13) -0.0016(14) -0.0004(12)
C4 0.0500(19) 0.0289(15) 0.0360(16) -0.0051(13) -0.0024(14) -0.0020(12)
C5 0.0501(19) 0.0293(15) 0.0381(17) 0.0016(12) -0.0031(14) -0.0046(12)
C6 0.050(2) 0.0284(14) 0.0339(16) -0.0054(13) -0.0027(14) -0.0009(12)
C7 0.0436(19) 0.0496(19) 0.0376(18) -0.0050(15) -0.0016(14) -0.0091(14)
N8 0.0443(17) 0.0466(16) 0.0444(18) -0.0048(13) -0.0077(14) -0.0066(13)
O9 0.0517(15) 0.0545(16) 0.0429(15) -0.0010(12) -0.0034(12) -0.0102(11)
O10 0.0581(19) 0.099(3) 0.057(2) 0.0186(18) -0.0181(15) -0.0192(18)
S11 0.0507(5) 0.0251(4) 0.0345(4) -0.0034(3) -0.0070(3) -0.0042(3)
O12 0.0654(16) 0.0265(11) 0.0396(13) -0.0012(10) -0.0100(11) -0.0060(9)
O13 0.0526(14) 0.0363(12) 0.0413(13) -0.0081(10) -0.0100(11) -0.0034(9)
C14 0.0437(17) 0.0263(14) 0.0310(15) -0.0010(12) -0.0031(12) -0.0058(11)
C15 0.058(2) 0.0318(16) 0.0441(19) 0.0063(14) 0.0081(16) -0.0039(13)
C16 0.048(2) 0.0415(19) 0.054(2) 0.0007(15) 0.0134(17) -0.0068(15)
C17 0.053(2) 0.0368(17) 0.0328(16) -0.0071(14) -0.0052(14) -0.0055(12)
C18 0.0484(19) 0.0274(15) 0.0425(18) -0.0015(12) -0.0042(14) -0.0074(13)
C19 0.0405(17) 0.0292(15) 0.0460(18) 0.0002(12) -0.0062(14) -0.0062(13)
C20 0.061(2) 0.0407(18) 0.0410(19) -0.0146(16) -0.0006(16) -0.0045(14)

loop_
_atom_type_symbol
_atom_type_description
_atom_type_scat_dispersion_real
_atom_type_scat_dispersion_imag
_atom_type_scat_source
C C 0.0181 0.0091 'International Tables Vol C Tables 4.2.6.8 and 6.1.1.4'
H H 0.0000 0.0000 'International Tables Vol C Tables 4.2.6.8 and 6.1.1.4'
Br Br -0.6763 1.2805 'International Tables Vol C Tables 4.2.6.8 and 6.1.1.4'
N N 0.0311 0.0180 'International Tables Vol C Tables 4.2.6.8 and 6.1.1.4'
O O 0.0492 0.0322 'International Tables Vol C Tables 4.2.6.8 and 6.1.1.4'
S S 0.3331 0.5567 'International Tables Vol C Tables 4.2.6.8 and 6.1.1.4'

loop_
_geom_angle_atom_site_label_1
_geom_angle_atom_site_label_2
_geom_angle_atom_site_label_3
_geom_angle_site_symmetry_1
_geom_angle_site_symmetry_3
_geom_angle
_geom_angle_publ_flag
C5 N1 C2 . . 109.1(3) ?
C5 N1 S11 . . 120.8(2) ?
C2 N1 S11 . . 129.0(2) ?
C3 C2 N1 . . 107.6(3) ?
C3 C2 C6 . . 128.1(3) ?
N1 C2 C6 . . 124.2(3) ?
C2 C3 C4 . . 106.5(3) ?
C2 C3 H3 . . 126.8 ?
C4 C3 H3 . . 126.8 ?
C5 C4 C3 . . 109.6(3) ?
C5 C4 Br1 . . 125.7(3) ?
C3 C4 Br1 . . 124.7(3) ?
C4 C5 N1 . . 107.2(3) ?
C4 C5 H5 . . 126.4 ?
N1 C5 H5 . . 126.4 ?
C7 C6 C2 . . 122.4(4) ?
C7 C6 H6 . . 118.8 ?
C2 C6 H6 . . 118.8 ?
C6 C7 N8 . . 121.2(4) ?
C6 C7 H7 . . 119.4 ?
N8 C7 H7 . . 119.4 ?
O10 N8 O9 . . 123.7(3) ?
O10 N8 C7 . . 116.7(3) ?
O9 N8 C7 . . 119.6(3) ?
O12 S11 O13 . . 121.14(15) ?
O12 S11 N1 . . 106.10(14) ?
O13 S11 N1 . . 104.39(15) ?
O12 S11 C14 . . 109.60(15) ?
O13 S11 C14 . . 109.53(15) ?
N1 S11 C14 . . 104.67(14) ?
C15 C14 C19 . . 121.5(3) ?
C15 C14 S11 . . 119.5(2) ?
C19 C14 S11 . . 119.0(3) ?
C16 C15 C14 . . 118.3(3) ?
C16 C15 H15 . . 120.8 ?
C14 C15 H15 . . 120.8 ?
C15 C16 C17 . . 121.9(4) ?
C15 C16 H16 . . 119.1 ?
C17 C16 H16 . . 119.1 ?
C18 C17 C16 . . 118.1(3) ?
C18 C17 C20 . . 122.2(3) ?
C16 C17 C20 . . 119.7(3) ?
C17 C18 C19 . . 121.7(3) ?
C17 C18 H18 . . 119.1 ?
C19 C18 H18 . . 119.1 ?
C18 C19 C14 . . 118.4(3) ?
C18 C19 H19 . . 120.8 ?
C14 C19 H19 . . 120.8 ?
C17 C20 H20A . . 109.5 ?
C17 C20 H20B . . 109.5 ?
H20A C20 H20B . . 109.5 ?
C17 C20 H20C . . 109.5 ?
H20A C20 H20C . . 109.5 ?
H20B C20 H20C . . 109.5 ?

loop_
_geom_bond_atom_site_label_1
_geom_bond_atom_site_label_2
_geom_bond_site_symmetry_2
_geom_bond_distance
_geom_bond_publ_flag
Br1 C4 . 1.881(3) ?
N1 C5 . 1.381(4) ?
N1 C2 . 1.399(4) ?
N1 S11 . 1.698(3) ?
C2 C3 . 1.381(5) ?
C2 C6 . 1.441(5) ?
C3 C4 . 1.414(5) ?
C3 H3 . 0.9500 ?
C4 C5 . 1.361(5) ?
C5 H5 . 0.9500 ?
C6 C7 . 1.318(6) ?
C6 H6 . 0.9500 ?
C7 N8 . 1.439(5) ?
C7 H7 . 0.9500 ?
N8 O10 . 1.210(5) ?
N8 O9 . 1.237(4) ?
S11 O12 . 1.428(2) ?
S11 O13 . 1.430(3) ?
S11 C14 . 1.748(3) ?
C14 C15 . 1.387(5) ?
C14 C19 . 1.389(4) ?
C15 C16 . 1.383(6) ?
C15 H15 . 0.9500 ?
C16 C17 . 1.390(5) ?
C16 H16 . 0.9500 ?
C17 C18 . 1.385(5) ?
C17 C20 . 1.503(5) ?
C18 C19 . 1.386(5) ?
C18 H18 . 0.9500 ?
C19 H19 . 0.9500 ?
C20 H20A . 0.9800 ?
C20 H20B . 0.9800 ?
C20 H20C . 0.9800 ?

loop_
_geom_hbond_atom_site_label_D
_geom_hbond_atom_site_label_H
_geom_hbond_atom_site_label_A
_geom_hbond_site_symmetry_A
_geom_hbond_distance_DH
_geom_hbond_distance_HA
_geom_hbond_distance_DA
_geom_hbond_angle_DHA
_geom_hbond_publ_flag
C3 H3 O10 2_576 0.95 2.37 3.297(5) 165.8 yes
C7 H7 O10 2_576 0.95 2.41 3.360(5) 173.8 yes
C6 H6 O12 . 0.95 2.29 2.963(4) 126.9 yes

loop_
_geom_torsion_atom_site_label_1
_geom_torsion_atom_site_label_2
_geom_torsion_atom_site_label_3
_geom_torsion_atom_site_label_4
_geom_torsion_site_symmetry_1
_geom_torsion_site_symmetry_2
_geom_torsion_site_symmetry_3
_geom_torsion_site_symmetry_4
_geom_torsion
_geom_torsion_publ_flag
C5 N1 C2 C3 . . . . -1.8(3) ?
S11 N1 C2 C3 . . . . -169.3(2) ?
C5 N1 C2 C6 . . . . 178.8(3) ?
S11 N1 C2 C6 . . . . 11.2(5) ?
N1 C2 C3 C4 . . . . 1.4(3) ?
C6 C2 C3 C4 . . . . -179.2(3) ?
C2 C3 C4 C5 . . . . -0.5(4) ?
C2 C3 C4 Br1 . . . . 179.7(2) ?
C3 C4 C5 N1 . . . . -0.5(4) ?
Br1 C4 C5 N1 . . . . 179.2(2) ?
C2 N1 C5 C4 . . . . 1.4(4) ?
S11 N1 C5 C4 . . . . 170.2(2) ?
C3 C2 C6 C7 . . . . 2.4(6) ?
N1 C2 C6 C7 . . . . -178.3(3) ?
C2 C6 C7 N8 . . . . -179.7(3) ?
C6 C7 N8 O10 . . . . 177.7(4) ?
C6 C7 N8 O9 . . . . -3.0(6) ?
C5 N1 S11 O12 . . . . 157.4(3) ?
C2 N1 S11 O12 . . . . -36.3(3) ?
C5 N1 S11 O13 . . . . 28.4(3) ?
C2 N1 S11 O13 . . . . -165.3(3) ?
C5 N1 S11 C14 . . . . -86.7(3) ?
C2 N1 S11 C14 . . . . 79.6(3) ?
O12 S11 C14 C15 . . . . 17.3(3) ?
O13 S11 C14 C15 . . . . 152.4(3) ?
N1 S11 C14 C15 . . . . -96.2(3) ?
O12 S11 C14 C19 . . . . -163.7(3) ?
O13 S11 C14 C19 . . . . -28.6(3) ?
N1 S11 C14 C19 . . . . 82.9(3) ?
C19 C14 C15 C16 . . . . 0.6(6) ?
S11 C14 C15 C16 . . . . 179.6(3) ?
C14 C15 C16 C17 . . . . 0.3(7) ?
C15 C16 C17 C18 . . . . -1.5(6) ?
C15 C16 C17 C20 . . . . 179.2(4) ?
C16 C17 C18 C19 . . . . 1.9(6) ?
C20 C17 C18 C19 . . . . -178.8(3) ?
C17 C18 C19 C14 . . . . -1.0(5) ?
C15 C14 C19 C18 . . . . -0.2(5) ?
S11 C14 C19 C18 . . . . -179.2(3) ?

_cod_database_fobs_code 2243775
